data_7049308
loop_
_publ_author_name
'Konarev, Dmitri V.'
'Kuzmin, Alexey V.'
'Shestakov, Alexander F.'
'Khasanov, Salavat S.'
'Lyubovskaya, Rimma N.'

_publ_section_title
;
 Coordination-induced metal-to-macrocycle charge transfer and effect of
 cations on reorientation of the CN ligand in the
 {SnL<sub>2</sub>Mac}<sup>2-</sup> dianions (L = CN<sup>-</sup>,
 OCN<sup>-</sup>, Im<sup>-</sup>; Mac = phthalo- or naphthalocyanine).
;
_journal_issue 15
_journal_name_full 'Dalton transactions (Cambridge, England : 2003)'
_journal_page_first 4961
_journal_page_last 4972
_journal_paper_doi 10.1039/c9dt00655a
_journal_volume 48
_journal_year 2019
_chemical_formula_moiety 'C34 H16 N10 Sn, 2(C18 H36 K N2 O6), C6 H4 Cl2'
_chemical_formula_sum 'C76 H92 Cl2 K2 N14 O12 Sn'
_chemical_formula_weight 1661.42
_space_group_crystal_system triclinic
_space_group_IT_number 2
_space_group_name_Hall '-P 1'
_space_group_name_H-M_alt 'P -1'
_symmetry_space_group_name_Hall '-P 1'
_symmetry_space_group_name_H-M 'P -1'
_atom_sites_solution_hydrogens geom
_atom_sites_solution_primary dual
_atom_sites_solution_secondary difmap
_audit_creation_date 2019-01-31
_audit_creation_method
;
Olex2 1.2
(compiled 2018.05.29 svn.r3508 for OlexSys, GUI svn.r5506)
;
_audit_update_record
;
2019-01-31 deposited with the CCDC.    2019-03-11 downloaded from the CCDC.
;
_cell_angle_alpha 63.247(2)
_cell_angle_beta 74.649(2)
_cell_angle_gamma 67.758(2)
_cell_formula_units_Z 1
_cell_length_a 12.7619(3)
_cell_length_b 13.3263(3)
_cell_length_c 14.0032(3)
_cell_measurement_reflns_used 23224
_cell_measurement_temperature 120.0(1)
_cell_measurement_theta_max 31.1560
_cell_measurement_theta_min 2.0790
_cell_volume 1955.48(9)
_computing_cell_refinement 'CrysAlisPro 1.171.38.43 (Rigaku OD, 2015)'
_computing_data_collection 'CrysAlisPro 1.171.38.43 (Rigaku OD, 2015)'
_computing_data_reduction 'CrysAlisPro 1.171.38.43 (Rigaku OD, 2015)'
_computing_molecular_graphics 'Olex2 (Dolomanov et al., 2009)'
_computing_publication_material 'Olex2 (Dolomanov et al., 2009)'
_computing_structure_refinement 'ShelXL (Sheldrick, 2015)'
_computing_structure_solution 'ShelXT (Sheldrick, 2015)'
_diffrn_ambient_temperature 120.0(1)
_diffrn_detector_area_resol_mean 10.4566
_diffrn_detector_type AtlasS2
_diffrn_measured_fraction_theta_full 1.000
_diffrn_measured_fraction_theta_max 0.896
_diffrn_measurement_details
;
List of Runs (angles in degrees, time in seconds):

  # Type    Start    End  Width  t~exp~   \w     \q     \k     \f   Frames
#--------------------------------------------------------------------------
  1  \w    -60.00  23.00   1.00   40.00    --   15.86 -37.00 -30.00   83
  2  \w    -25.00  58.00   1.00   40.00    --   15.86 -99.00  90.00   83
  3  \w      1.00  78.00   1.00   40.00    --   15.86-132.00 -22.00   77
  4  \w    -89.00  11.00   1.00   40.00    --  -16.01 -77.00-150.00  100
  5  \w    -92.00   9.00   1.00   40.00    --  -16.01 -37.00 -90.00  101
  6  \w    -90.00  11.00   1.00   40.00    --  -16.01 -57.00  60.00  101
  7  \w    -40.00  60.00   1.00   40.00    --  -16.01  37.00-150.00  100
  8  \w    -93.00 -80.00   1.00   40.00    --  -16.01 154.00 114.24   13
;
_diffrn_measurement_device 'four-circle diffractometer'
_diffrn_measurement_device_type 'Xcalibur, AtlasS2, Gemini'
_diffrn_measurement_method '\w scans'
_diffrn_radiation_type MoK\a
_diffrn_radiation_wavelength 0.71073
_diffrn_reflns_av_R_equivalents 0.0201
_diffrn_reflns_av_unetI/netI 0.0246
_diffrn_reflns_Laue_measured_fraction_full 1.000
_diffrn_reflns_Laue_measured_fraction_max 0.896
_diffrn_reflns_limit_h_max 17
_diffrn_reflns_limit_h_min -18
_diffrn_reflns_limit_k_max 17
_diffrn_reflns_limit_k_min -19
_diffrn_reflns_limit_l_max 20
_diffrn_reflns_limit_l_min -20
_diffrn_reflns_number 38361
_diffrn_reflns_point_group_measured_fraction_full 1.000
_diffrn_reflns_point_group_measured_fraction_max 0.896
_diffrn_reflns_theta_full 25.242
_diffrn_reflns_theta_max 31.244
_diffrn_reflns_theta_min 1.639
_exptl_absorpt_coefficient_mu 0.571
_exptl_absorpt_correction_T_max 1.00000
_exptl_absorpt_correction_T_min 0.95078
_exptl_absorpt_correction_type multi-scan
_exptl_absorpt_process_details
;
CrysAlisPro 1.171.38.43 (Rigaku Oxford Diffraction, 2015)
Empirical absorption correction using spherical harmonics,
implemented in SCALE3 ABSPACK scaling algorithm.
;
_exptl_crystal_colour 'metallic dark black'
_exptl_crystal_colour_lustre metallic
_exptl_crystal_colour_modifier dark
_exptl_crystal_colour_primary black
_exptl_crystal_density_diffrn 1.411
_exptl_crystal_description block
_exptl_crystal_F_000 864
_exptl_crystal_size_max 0.323
_exptl_crystal_size_mid 0.26
_exptl_crystal_size_min 0.141
_refine_diff_density_max 0.528
_refine_diff_density_min -0.297
_refine_diff_density_rms 0.055
_refine_ls_extinction_method none
_refine_ls_goodness_of_fit_ref 1.032
_refine_ls_hydrogen_treatment constr
_refine_ls_matrix_type full
_refine_ls_number_parameters 448
_refine_ls_number_reflns 11418
_refine_ls_number_restraints 0
_refine_ls_restrained_S_all 1.032
_refine_ls_R_factor_all 0.0341
_refine_ls_R_factor_gt 0.0287
_refine_ls_shift/su_max 0.001
_refine_ls_shift/su_mean 0.000
_refine_ls_structure_factor_coef Fsqd
_refine_ls_weighting_details 'w=1/[\s^2^(Fo^2^)+(0.0327P)^2^+0.6617P] where P=(Fo^2^+2Fc^2^)/3'
_refine_ls_weighting_scheme calc
_refine_ls_wR_factor_gt 0.0677
_refine_ls_wR_factor_ref 0.0703
_reflns_Friedel_coverage 0.000
_reflns_number_gt 10311
_reflns_number_total 11418
_reflns_threshold_expression 'I > 2\s(I)'
_cod_data_source_file c9dt00655a2.cif
_cod_data_source_block SnNC2Pccrypt222k
_cod_depositor_comments 'Adding full bibliography for 7049308--7049311.cif.'
_cod_original_cell_volume 1955.49(9)
_cod_database_code 7049308
_shelx_shelxl_version_number 2018/3
_shelx_space_group_comment
;
The symmetry employed for this shelxl refinement is uniquely defined
by the following loop, which should always be used as a source of
symmetry information in preference to the above space-group names.
They are only intended as comments.
;
_shelx_estimated_absorpt_t_max 0.924
_shelx_estimated_absorpt_t_min 0.837
_olex2_refinement_description
;
1. Fixed Uiso
 At 1.2 times of:
  All C(H) groups, All C(H,H) groups
2.a Secondary CH2 refined with riding coordinates:
 C201(H20A,H20B), C202(H20C,H20D), C203(H20E,H20F), C204(H20G,H20H), C205(H20I,
 H20J), C206(H20K,H20L), C207(H20M,H20N), C208(H20O,H20P), C209(H20Q,H20R),
 C210(H21A,H21B), C211(H21C,H21D), C212(H21E,H21F), C213(H21G,H21H), C214(H21I,
 H21J), C215(H21K,H21L), C216(H21M,H21N), C217(H21O,H21P), C218(H21Q,H21R)
2.b Aromatic/amide H refined with riding coordinates:
 C102(H102), C103(H103), C104(H104), C105(H105), C110(H110), C111(H111),
 C112(H112), C113(H113)
;
_olex2_submission_special_instructions 'No special instructions were received'
_oxdiff_exptl_absorpt_empirical_details
;
Empirical correction (ABSPACK) includes:
- Absorption correction using spherical harmonics
- Frame scaling
;

loop_
_space_group_symop_operation_xyz
'x, y, z'
'-x, -y, -z'

loop_
_atom_site_label
_atom_site_type_symbol
_atom_site_fract_x
_atom_site_fract_y
_atom_site_fract_z
_atom_site_U_iso_or_equiv
_atom_site_adp_type
_atom_site_occupancy
_atom_site_site_symmetry_order
_atom_site_calc_flag
_atom_site_refinement_flags_posn
_atom_site_refinement_flags_adp
_atom_site_refinement_flags_occupancy
Sn11 Sn 0.000000 0.500000 0.500000 0.01852(4) Uani 1 2 d S T P
N101 N 0.11435(9) 0.59472(10) 0.44123(9) 0.0223(2) Uani 1 1 d . . .
N102 N 0.25018(9) 0.46644(10) 0.57479(9) 0.0232(2) Uani 1 1 d . . .
N103 N 0.09674(9) 0.37738(10) 0.62336(9) 0.0214(2) Uani 1 1 d . . .
N104 N -0.01898(9) 0.24125(10) 0.71272(9) 0.0221(2) Uani 1 1 d . . .
C101 C 0.20067(11) 0.73648(12) 0.33789(11) 0.0226(3) Uani 1 1 d . . .
C102 C 0.23400(12) 0.83434(13) 0.26132(12) 0.0276(3) Uani 1 1 d . . .
H102 H 0.190566 0.889992 0.205479 0.033 Uiso 1 1 calc R . .
C103 C 0.33370(13) 0.84615(14) 0.27093(13) 0.0327(3) Uani 1 1 d . . .
H103 H 0.357314 0.910715 0.220750 0.039 Uiso 1 1 calc R . .
C104 C 0.39965(12) 0.76237(14) 0.35507(13) 0.0317(3) Uani 1 1 d . . .
H104 H 0.465397 0.773363 0.360181 0.038 Uiso 1 1 calc R . .
C105 C 0.36898(12) 0.66385(13) 0.43054(12) 0.0268(3) Uani 1 1 d . . .
H105 H 0.413761 0.607905 0.485277 0.032 Uiso 1 1 calc R . .
C106 C 0.26802(11) 0.65109(12) 0.42177(11) 0.0230(3) Uani 1 1 d . . .
C107 C 0.21243(11) 0.56111(12) 0.48702(11) 0.0219(2) Uani 1 1 d . . .
C108 C 0.19727(11) 0.38365(12) 0.63763(10) 0.0212(2) Uani 1 1 d . . .
C109 C 0.23738(11) 0.28228(12) 0.73258(11) 0.0221(2) Uani 1 1 d . . .
C110 C 0.33098(11) 0.24540(12) 0.78756(12) 0.0251(3) Uani 1 1 d . . .
H110 H 0.380450 0.290338 0.764251 0.030 Uiso 1 1 calc R . .
C111 C 0.34808(12) 0.14049(13) 0.87737(12) 0.0283(3) Uani 1 1 d . . .
H111 H 0.409356 0.115374 0.915154 0.034 Uiso 1 1 calc R . .
C112 C 0.27446(12) 0.07096(13) 0.91270(12) 0.0284(3) Uani 1 1 d . . .
H112 H 0.288810 -0.000072 0.972324 0.034 Uiso 1 1 calc R . .
C113 C 0.18103(12) 0.10717(12) 0.85967(11) 0.0258(3) Uani 1 1 d . . .
H113 H 0.132621 0.061093 0.883088 0.031 Uiso 1 1 calc R . .
C114 C 0.16081(11) 0.21412(12) 0.77042(11) 0.0215(2) Uani 1 1 d . . .
C115 C 0.07145(11) 0.27646(12) 0.70084(10) 0.0209(2) Uani 1 1 d . . .
C116 C -0.10276(11) 0.30027(12) 0.64875(10) 0.0220(2) Uani 1 1 d . . .
C117 C -0.15535(14) 0.66361(15) 0.64834(13) 0.0373(4) Uani 1 1 d . . .
N117 N -0.10581(10) 0.61029(11) 0.60367(10) 0.0294(3) Uani 1 1 d . . .
K21 K 0.68642(3) 0.18935(3) 0.22312(2) 0.02405(6) Uani 1 1 d . . .
O201 O 0.51182(9) 0.40596(9) 0.21404(8) 0.0288(2) Uani 1 1 d . . .
O202 O 0.71754(9) 0.33295(9) 0.30397(9) 0.0303(2) Uani 1 1 d . . .
O203 O 0.67824(9) 0.23203(9) 0.00636(8) 0.0295(2) Uani 1 1 d . . .
O204 O 0.88224(9) 0.19301(10) 0.07721(8) 0.0332(2) Uani 1 1 d . . .
O205 O 0.54153(8) 0.04444(8) 0.33965(8) 0.02473(19) Uani 1 1 d . . .
O206 O 0.76713(8) -0.02336(9) 0.39125(8) 0.0290(2) Uani 1 1 d . . .
N201 N 0.45703(10) 0.25152(10) 0.14643(9) 0.0259(2) Uani 1 1 d . . .
N202 N 0.91526(10) 0.12942(11) 0.29647(10) 0.0282(2) Uani 1 1 d . . .
C201 C 0.39003(13) 0.37272(13) 0.13601(12) 0.0302(3) Uani 1 1 d . . .
H20A H 0.310546 0.384269 0.134900 0.036 Uiso 1 1 calc R . .
H20B H 0.416056 0.427820 0.068216 0.036 Uiso 1 1 calc R . .
C202 C 0.40029(13) 0.39857(13) 0.22716(12) 0.0295(3) Uani 1 1 d . . .
H20C H 0.344035 0.472347 0.226161 0.035 Uiso 1 1 calc R . .
H20D H 0.386992 0.336342 0.295668 0.035 Uiso 1 1 calc R . .
C203 C 0.52323(14) 0.44518(13) 0.28899(12) 0.0316(3) Uani 1 1 d . . .
H20E H 0.507265 0.391256 0.361923 0.038 Uiso 1 1 calc R . .
H20F H 0.469315 0.522594 0.278972 0.038 Uiso 1 1 calc R . .
C204 C 0.64224(14) 0.45039(13) 0.27137(13) 0.0317(3) Uani 1 1 d . . .
H20G H 0.662214 0.494951 0.195926 0.038 Uiso 1 1 calc R . .
H20H H 0.648172 0.489140 0.313200 0.038 Uiso 1 1 calc R . .
C205 C 0.83221(13) 0.33020(14) 0.29687(13) 0.0337(3) Uani 1 1 d . . .
H20I H 0.834302 0.378549 0.330975 0.040 Uiso 1 1 calc R . .
H20J H 0.863092 0.361299 0.221955 0.040 Uiso 1 1 calc R . .
C206 C 0.90216(13) 0.20478(15) 0.35230(13) 0.0337(3) Uani 1 1 d . . .
H20K H 0.977027 0.203825 0.357036 0.040 Uiso 1 1 calc R . .
H20L H 0.866232 0.172519 0.425066 0.040 Uiso 1 1 calc R . .
C207 C 0.48140(14) 0.24055(14) 0.04230(12) 0.0315(3) Uani 1 1 d . . .
H20M H 0.411439 0.277387 0.008791 0.038 Uiso 1 1 calc R . .
H20N H 0.506084 0.157600 0.055146 0.038 Uiso 1 1 calc R . .
C208 C 0.57100(14) 0.29512(14) -0.03497(12) 0.0325(3) Uani 1 1 d . . .
H20O H 0.576141 0.292897 -0.104393 0.039 Uiso 1 1 calc R . .
H20P H 0.550124 0.376857 -0.044838 0.039 Uiso 1 1 calc R . .
C209 C 0.76517(13) 0.28246(13) -0.06271(11) 0.0308(3) Uani 1 1 d . . .
H20Q H 0.752276 0.358030 -0.060605 0.037 Uiso 1 1 calc R . .
H20R H 0.763383 0.295193 -0.136211 0.037 Uiso 1 1 calc R . .
C210 C 0.87865(14) 0.20119(14) -0.02669(11) 0.0321(3) Uani 1 1 d . . .
H21A H 0.889604 0.123883 -0.023974 0.038 Uiso 1 1 calc R . .
H21B H 0.938921 0.231322 -0.076945 0.038 Uiso 1 1 calc R . .
C211 C 0.98892(13) 0.11880(15) 0.11740(13) 0.0334(3) Uani 1 1 d . . .
H21C H 1.050634 0.130004 0.059567 0.040 Uiso 1 1 calc R . .
H21D H 0.991179 0.036792 0.147458 0.040 Uiso 1 1 calc R . .
C212 C 1.00194(13) 0.15077(15) 0.20319(13) 0.0329(3) Uani 1 1 d . . .
H21E H 1.076775 0.105224 0.227193 0.039 Uiso 1 1 calc R . .
H21F H 0.997491 0.233450 0.172217 0.039 Uiso 1 1 calc R . .
C213 C 0.39378(12) 0.16975(13) 0.22529(12) 0.0287(3) Uani 1 1 d . . .
H21G H 0.338975 0.168578 0.189538 0.034 Uiso 1 1 calc R . .
H21H H 0.351656 0.198863 0.281012 0.034 Uiso 1 1 calc R . .
C214 C 0.46904(13) 0.04586(13) 0.27707(12) 0.0280(3) Uani 1 1 d . . .
H21I H 0.422500 -0.005386 0.322726 0.034 Uiso 1 1 calc R . .
H21J H 0.514668 0.017050 0.221994 0.034 Uiso 1 1 calc R . .
C215 C 0.60361(12) -0.07348(12) 0.40082(13) 0.0305(3) Uani 1 1 d . . .
H21K H 0.647971 -0.113095 0.352901 0.037 Uiso 1 1 calc R . .
H21L H 0.550985 -0.116372 0.449664 0.037 Uiso 1 1 calc R . .
C216 C 0.68092(12) -0.07226(14) 0.46333(12) 0.0334(3) Uani 1 1 d . . .
H21M H 0.637689 -0.025660 0.505685 0.040 Uiso 1 1 calc R . .
H21N H 0.715449 -0.151938 0.512164 0.040 Uiso 1 1 calc R . .
C217 C 0.85154(14) -0.03468(15) 0.44773(13) 0.0366(3) Uani 1 1 d . . .
H21O H 0.879813 -0.116024 0.496656 0.044 Uiso 1 1 calc R . .
H21P H 0.818606 0.013662 0.489645 0.044 Uiso 1 1 calc R . .
C218 C 0.94775(13) 0.00409(14) 0.36781(13) 0.0335(3) Uani 1 1 d . . .
H21Q H 1.008749 -0.011980 0.406655 0.040 Uiso 1 1 calc R . .
H21R H 0.977115 -0.042394 0.324187 0.040 Uiso 1 1 calc R . .

loop_
_atom_site_aniso_label
_atom_site_aniso_U_11
_atom_site_aniso_U_22
_atom_site_aniso_U_33
_atom_site_aniso_U_23
_atom_site_aniso_U_13
_atom_site_aniso_U_12
Sn11 0.01971(6) 0.02284(7) 0.01789(6) -0.00906(5) 0.00149(4) -0.01257(5)
N101 0.0229(5) 0.0264(6) 0.0226(5) -0.0090(5) -0.0006(4) -0.0146(4)
N102 0.0214(5) 0.0283(6) 0.0272(6) -0.0151(5) -0.0006(4) -0.0113(4)
N103 0.0234(5) 0.0242(6) 0.0215(5) -0.0091(4) -0.0005(4) -0.0134(4)
N104 0.0229(5) 0.0248(6) 0.0214(5) -0.0097(4) 0.0020(4) -0.0123(4)
C101 0.0228(6) 0.0284(7) 0.0242(6) -0.0151(5) 0.0043(5) -0.0144(5)
C102 0.0298(7) 0.0308(7) 0.0283(7) -0.0130(6) 0.0041(5) -0.0184(6)
C103 0.0354(8) 0.0363(8) 0.0362(8) -0.0160(7) 0.0063(6) -0.0256(7)
C104 0.0259(7) 0.0408(9) 0.0416(8) -0.0229(7) 0.0048(6) -0.0211(6)
C105 0.0238(6) 0.0326(7) 0.0335(7) -0.0188(6) 0.0021(5) -0.0148(6)
C106 0.0231(6) 0.0279(7) 0.0264(6) -0.0162(5) 0.0039(5) -0.0141(5)
C107 0.0210(6) 0.0269(7) 0.0251(6) -0.0141(5) 0.0018(5) -0.0131(5)
C108 0.0207(6) 0.0257(7) 0.0234(6) -0.0138(5) 0.0005(5) -0.0104(5)
C109 0.0220(6) 0.0233(6) 0.0267(6) -0.0157(5) -0.0003(5) -0.0073(5)
C110 0.0223(6) 0.0267(7) 0.0329(7) -0.0188(6) -0.0029(5) -0.0056(5)
C111 0.0245(6) 0.0279(7) 0.0363(8) -0.0185(6) -0.0082(6) -0.0014(5)
C112 0.0287(7) 0.0231(7) 0.0304(7) -0.0107(6) -0.0048(6) -0.0036(5)
C113 0.0261(6) 0.0242(7) 0.0285(7) -0.0121(6) -0.0008(5) -0.0084(5)
C114 0.0200(6) 0.0237(6) 0.0250(6) -0.0144(5) 0.0008(5) -0.0073(5)
C115 0.0230(6) 0.0235(6) 0.0202(6) -0.0104(5) 0.0012(5) -0.0112(5)
C116 0.0242(6) 0.0257(7) 0.0219(6) -0.0116(5) 0.0031(5) -0.0148(5)
C117 0.0351(8) 0.0421(9) 0.0331(8) -0.0247(7) -0.0059(6) 0.0037(7)
N117 0.0292(6) 0.0349(7) 0.0260(6) -0.0061(5) -0.0074(5) -0.0158(5)
K21 0.03101(15) 0.02258(14) 0.02091(13) -0.00849(11) -0.00451(11) -0.00949(11)
O201 0.0348(5) 0.0267(5) 0.0323(5) -0.0159(4) -0.0107(4) -0.0068(4)
O202 0.0356(5) 0.0252(5) 0.0373(6) -0.0141(4) -0.0099(4) -0.0103(4)
O203 0.0396(6) 0.0254(5) 0.0214(5) -0.0053(4) -0.0056(4) -0.0110(4)
O204 0.0351(6) 0.0386(6) 0.0241(5) -0.0151(5) -0.0010(4) -0.0075(5)
O205 0.0278(5) 0.0194(5) 0.0267(5) -0.0088(4) -0.0048(4) -0.0060(4)
O206 0.0269(5) 0.0306(5) 0.0241(5) -0.0055(4) -0.0035(4) -0.0089(4)
N201 0.0336(6) 0.0219(6) 0.0252(6) -0.0088(5) -0.0089(5) -0.0082(5)
N202 0.0303(6) 0.0297(6) 0.0274(6) -0.0129(5) -0.0039(5) -0.0094(5)
C201 0.0352(7) 0.0240(7) 0.0339(8) -0.0101(6) -0.0157(6) -0.0050(6)
C202 0.0334(7) 0.0239(7) 0.0327(7) -0.0120(6) -0.0105(6) -0.0046(6)
C203 0.0433(8) 0.0258(7) 0.0313(7) -0.0149(6) -0.0129(6) -0.0060(6)
C204 0.0455(9) 0.0237(7) 0.0331(8) -0.0129(6) -0.0105(6) -0.0118(6)
C205 0.0384(8) 0.0373(8) 0.0403(8) -0.0237(7) -0.0028(6) -0.0173(7)
C206 0.0341(8) 0.0424(9) 0.0341(8) -0.0207(7) -0.0082(6) -0.0111(7)
C207 0.0422(8) 0.0306(8) 0.0282(7) -0.0118(6) -0.0121(6) -0.0121(6)
C208 0.0457(9) 0.0287(7) 0.0232(7) -0.0072(6) -0.0114(6) -0.0101(6)
C209 0.0446(8) 0.0250(7) 0.0202(6) -0.0072(5) -0.0016(6) -0.0114(6)
C210 0.0418(8) 0.0303(8) 0.0216(6) -0.0111(6) 0.0015(6) -0.0106(6)
C211 0.0306(7) 0.0390(9) 0.0331(8) -0.0191(7) -0.0003(6) -0.0093(6)
C212 0.0320(7) 0.0372(8) 0.0355(8) -0.0180(7) -0.0002(6) -0.0145(6)
C213 0.0311(7) 0.0291(7) 0.0316(7) -0.0123(6) -0.0075(6) -0.0117(6)
C214 0.0363(7) 0.0251(7) 0.0281(7) -0.0128(6) -0.0021(6) -0.0131(6)
C215 0.0270(7) 0.0191(7) 0.0359(8) -0.0069(6) 0.0010(6) -0.0051(5)
C216 0.0274(7) 0.0309(8) 0.0259(7) -0.0014(6) 0.0003(6) -0.0063(6)
C217 0.0385(8) 0.0387(9) 0.0285(7) -0.0047(6) -0.0115(6) -0.0126(7)
C218 0.0300(7) 0.0341(8) 0.0346(8) -0.0106(6) -0.0097(6) -0.0072(6)

loop_
_atom_type_symbol
_atom_type_description
_atom_type_scat_dispersion_real
_atom_type_scat_dispersion_imag
_atom_type_scat_source
C C 0.0033 0.0016 'International Tables Vol C Tables 4.2.6.8 and 6.1.1.4'
H H 0.0000 0.0000 'International Tables Vol C Tables 4.2.6.8 and 6.1.1.4'
K K 0.2009 0.2494 'International Tables Vol C Tables 4.2.6.8 and 6.1.1.4'
N N 0.0061 0.0033 'International Tables Vol C Tables 4.2.6.8 and 6.1.1.4'
O O 0.0106 0.0060 'International Tables Vol C Tables 4.2.6.8 and 6.1.1.4'
Sn Sn -0.6537 1.4246 'International Tables Vol C Tables 4.2.6.8 and 6.1.1.4'
Cl Cl 0.1484 0.1585 'International Tables Vol C Tables 4.2.6.8 and 6.1.1.4'

loop_
_exptl_crystal_face_index_h
_exptl_crystal_face_index_k
_exptl_crystal_face_index_l
_exptl_crystal_face_perp_dist
0 0 1 0.0705
0 0 -1 0.0705
1 1 1 0.1559
0 5 -1 0.0964
-1 -5 -5 0.0768
-1 0 0 0.1213
1 0 0 0.1213

loop_
_geom_angle_atom_site_label_1
_geom_angle_atom_site_label_2
_geom_angle_atom_site_label_3
_geom_angle
_geom_angle_site_symmetry_1
_geom_angle_site_symmetry_3
N101 Sn11 N101 180.0 2_566 .
N101 Sn11 N103 90.14(4) . .
N101 Sn11 N103 89.86(4) . 2_566
N101 Sn11 N103 89.86(4) 2_566 .
N101 Sn11 N103 90.14(4) 2_566 2_566
N101 Sn11 N117 89.91(4) . 2_566
N101 Sn11 N117 90.09(4) . .
N101 Sn11 N117 89.91(4) 2_566 .
N101 Sn11 N117 90.09(4) 2_566 2_566
N103 Sn11 N103 180.00(7) . 2_566
N103 Sn11 N117 88.73(4) 2_566 .
N103 Sn11 N117 91.27(4) . .
N103 Sn11 N117 91.27(4) 2_566 2_566
N103 Sn11 N117 88.73(4) . 2_566
N117 Sn11 N117 180.0 2_566 .
C107 N101 Sn11 123.93(9) . .
C107 N101 C116 111.89(11) . 2_566
C116 N101 Sn11 124.18(8) 2_566 .
C107 N102 C108 125.59(11) . .
C108 N103 Sn11 124.26(9) . .
C115 N103 Sn11 124.31(8) . .
C115 N103 C108 111.41(11) . .
C116 N104 C115 124.97(12) . .
C102 C101 C106 120.71(12) . .
C102 C101 C116 131.71(13) . 2_566
C106 C101 C116 107.58(11) . 2_566
C101 C102 H102 120.9 . .
C103 C102 C101 118.11(14) . .
C103 C102 H102 120.9 . .
C102 C103 H103 119.4 . .
C102 C103 C104 121.20(14) . .
C104 C103 H103 119.4 . .
C103 C104 H104 119.3 . .
C105 C104 C103 121.47(13) . .
C105 C104 H104 119.3 . .
C104 C105 H105 121.1 . .
C104 C105 C106 117.83(14) . .
C106 C105 H105 121.1 . .
C101 C106 C107 107.89(11) . .
C105 C106 C101 120.67(13) . .
C105 C106 C107 131.44(13) . .
N101 C107 C106 106.26(12) . .
N102 C107 N101 128.47(12) . .
N102 C107 C106 125.27(12) . .
N102 C108 N103 127.60(12) . .
N102 C108 C109 125.61(12) . .
N103 C108 C109 106.78(11) . .
C110 C109 C108 132.20(13) . .
C110 C109 C114 120.28(13) . .
C114 C109 C108 107.52(11) . .
C109 C110 H110 120.8 . .
C111 C110 C109 118.42(13) . .
C111 C110 H110 120.8 . .
C110 C111 H111 119.4 . .
C110 C111 C112 121.29(13) . .
C112 C111 H111 119.4 . .
C111 C112 H112 119.6 . .
C113 C112 C111 120.77(14) . .
C113 C112 H112 119.6 . .
C112 C113 H113 120.6 . .
C112 C113 C114 118.78(13) . .
C114 C113 H113 120.6 . .
C109 C114 C115 107.48(12) . .
C113 C114 C109 120.39(12) . .
C113 C114 C115 132.13(12) . .
N103 C115 C114 106.74(11) . .
N104 C115 N103 128.13(12) . .
N104 C115 C114 125.12(12) . .
N101 C116 C101 106.38(11) 2_566 2_566
N104 C116 N101 128.52(11) . 2_566
N104 C116 C101 125.10(12) . 2_566
C117 N117 Sn11 177.79(14) . .
O201 K21 N201 59.79(3) . .
O201 K21 N202 120.14(3) . .
O202 K21 O201 60.29(3) . .
O202 K21 O203 129.25(3) . .
O202 K21 O205 121.57(3) . .
O202 K21 N201 119.80(3) . .
O202 K21 N202 60.21(3) . .
O203 K21 O201 93.61(3) . .
O203 K21 N201 60.21(3) . .
O203 K21 N202 119.18(3) . .
O204 K21 O201 120.17(3) . .
O204 K21 O202 94.50(3) . .
O204 K21 O203 59.96(3) . .
O204 K21 O205 139.64(3) . .
O204 K21 N201 119.97(3) . .
O204 K21 N202 59.39(3) . .
O205 K21 O201 95.07(3) . .
O205 K21 O203 101.99(3) . .
O205 K21 N201 59.56(3) . .
O205 K21 N202 121.09(3) . .
O206 K21 O201 133.20(3) . .
O206 K21 O202 96.56(3) . .
O206 K21 O203 128.75(3) . .
O206 K21 O204 100.29(3) . .
O206 K21 O205 61.16(3) . .
O206 K21 N201 120.26(3) . .
O206 K21 N202 60.35(3) . .
N202 K21 N201 179.30(4) . .
C202 O201 K21 112.68(8) . .
C202 O201 C203 111.58(11) . .
C203 O201 K21 111.17(8) . .
C204 O202 K21 115.23(8) . .
C204 O202 C205 111.69(11) . .
C205 O202 K21 116.34(8) . .
C208 O203 K21 117.45(8) . .
C208 O203 C209 111.69(11) . .
C209 O203 K21 109.94(8) . .
C210 O204 K21 118.69(9) . .
C210 O204 C211 112.38(11) . .
C211 O204 K21 117.86(9) . .
C214 O205 K21 115.04(8) . .
C214 O205 C215 110.88(11) . .
C215 O205 K21 111.89(8) . .
C216 O206 K21 114.39(8) . .
C216 O206 C217 111.30(11) . .
C217 O206 K21 118.76(9) . .
C201 N201 K21 108.84(8) . .
C207 N201 K21 107.56(8) . .
C207 N201 C201 111.24(11) . .
C207 N201 C213 110.00(11) . .
C213 N201 K21 109.91(8) . .
C213 N201 C201 109.28(12) . .
C206 N202 K21 108.42(8) . .
C212 N202 K21 110.06(8) . .
C212 N202 C206 109.57(12) . .
C212 N202 C218 109.46(12) . .
C218 N202 K21 107.60(8) . .
C218 N202 C206 111.70(12) . .
N201 C201 H20A 109.2 . .
N201 C201 H20B 109.2 . .
N201 C201 C202 112.12(11) . .
H20A C201 H20B 107.9 . .
C202 C201 H20A 109.2 . .
C202 C201 H20B 109.2 . .
O201 C202 C201 108.43(12) . .
O201 C202 H20C 110.0 . .
O201 C202 H20D 110.0 . .
C201 C202 H20C 110.0 . .
C201 C202 H20D 110.0 . .
H20C C202 H20D 108.4 . .
O201 C203 H20E 109.9 . .
O201 C203 H20F 109.9 . .
O201 C203 C204 108.90(12) . .
H20E C203 H20F 108.3 . .
C204 C203 H20E 109.9 . .
C204 C203 H20F 109.9 . .
O202 C204 C203 108.38(12) . .
O202 C204 H20G 110.0 . .
O202 C204 H20H 110.0 . .
C203 C204 H20G 110.0 . .
C203 C204 H20H 110.0 . .
H20G C204 H20H 108.4 . .
O202 C205 H20I 109.9 . .
O202 C205 H20J 109.9 . .
O202 C205 C206 108.79(12) . .
H20I C205 H20J 108.3 . .
C206 C205 H20I 109.9 . .
C206 C205 H20J 109.9 . .
N202 C206 C205 112.98(12) . .
N202 C206 H20K 109.0 . .
N202 C206 H20L 109.0 . .
C205 C206 H20K 109.0 . .
C205 C206 H20L 109.0 . .
H20K C206 H20L 107.8 . .
N201 C207 H20M 108.7 . .
N201 C207 H20N 108.7 . .
N201 C207 C208 114.32(12) . .
H20M C207 H20N 107.6 . .
C208 C207 H20M 108.7 . .
C208 C207 H20N 108.7 . .
O203 C208 C207 109.67(12) . .
O203 C208 H20O 109.7 . .
O203 C208 H20P 109.7 . .
C207 C208 H20O 109.7 . .
C207 C208 H20P 109.7 . .
H20O C208 H20P 108.2 . .
O203 C209 H20Q 109.8 . .
O203 C209 H20R 109.8 . .
O203 C209 C210 109.38(12) . .
H20Q C209 H20R 108.2 . .
C210 C209 H20Q 109.8 . .
C210 C209 H20R 109.8 . .
O204 C210 C209 108.38(12) . .
O204 C210 H21A 110.0 . .
O204 C210 H21B 110.0 . .
C209 C210 H21A 110.0 . .
C209 C210 H21B 110.0 . .
H21A C210 H21B 108.4 . .
O204 C211 H21C 110.1 . .
O204 C211 H21D 110.1 . .
O204 C211 C212 108.14(12) . .
H21C C211 H21D 108.4 . .
C212 C211 H21C 110.1 . .
C212 C211 H21D 110.1 . .
N202 C212 C211 113.19(12) . .
N202 C212 H21E 108.9 . .
N202 C212 H21F 108.9 . .
C211 C212 H21E 108.9 . .
C211 C212 H21F 108.9 . .
H21E C212 H21F 107.8 . .
N201 C213 H21G 108.9 . .
N201 C213 H21H 108.9 . .
N201 C213 C214 113.46(12) . .
H21G C213 H21H 107.7 . .
C214 C213 H21G 108.9 . .
C214 C213 H21H 108.9 . .
O205 C214 C213 109.45(11) . .
O205 C214 H21I 109.8 . .
O205 C214 H21J 109.8 . .
C213 C214 H21I 109.8 . .
C213 C214 H21J 109.8 . .
H21I C214 H21J 108.2 . .
O205 C215 H21K 109.7 . .
O205 C215 H21L 109.7 . .
O205 C215 C216 109.74(12) . .
H21K C215 H21L 108.2 . .
C216 C215 H21K 109.7 . .
C216 C215 H21L 109.7 . .
O206 C216 C215 109.41(12) . .
O206 C216 H21M 109.8 . .
O206 C216 H21N 109.8 . .
C215 C216 H21M 109.8 . .
C215 C216 H21N 109.8 . .
H21M C216 H21N 108.2 . .
O206 C217 H21O 109.9 . .
O206 C217 H21P 109.9 . .
O206 C217 C218 109.02(12) . .
H21O C217 H21P 108.3 . .
C218 C217 H21O 109.9 . .
C218 C217 H21P 109.9 . .
N202 C218 C217 113.84(13) . .
N202 C218 H21Q 108.8 . .
N202 C218 H21R 108.8 . .
C217 C218 H21Q 108.8 . .
C217 C218 H21R 108.8 . .
H21Q C218 H21R 107.7 . .

loop_
_geom_bond_atom_site_label_1
_geom_bond_atom_site_label_2
_geom_bond_distance
_geom_bond_site_symmetry_2
Sn11 N101 2.0551(10) 2_566
Sn11 N101 2.0551(10) .
Sn11 N103 2.0589(11) 2_566
Sn11 N103 2.0589(11) .
Sn11 N117 2.3392(13) 2_566
Sn11 N117 2.3392(13) .
N101 C107 1.3857(16) .
N101 C116 1.3865(17) 2_566
N102 C107 1.3386(18) .
N102 C108 1.3501(17) .
N103 C108 1.3874(16) .
N103 C115 1.3854(16) .
N104 C115 1.3482(16) .
N104 C116 1.3417(17) .
C101 C102 1.3967(19) .
C101 C106 1.416(2) .
C101 C116 1.4469(17) 2_566
C102 H102 0.9300 .
C102 C103 1.3867(19) .
C103 H103 0.9300 .
C103 C104 1.404(2) .
C104 H104 0.9300 .
C104 C105 1.384(2) .
C105 H105 0.9300 .
C105 C106 1.4045(17) .
C106 C107 1.4459(18) .
C108 C109 1.4404(19) .
C109 C110 1.4010(18) .
C109 C114 1.4232(18) .
C110 H110 0.9300 .
C110 C111 1.384(2) .
C111 H111 0.9300 .
C111 C112 1.409(2) .
C112 H112 0.9300 .
C112 C113 1.384(2) .
C113 H113 0.9300 .
C113 C114 1.3959(19) .
C114 C115 1.4431(18) .
C117 N117 1.0707(19) .
K21 O201 2.8747(10) .
K21 O202 2.8046(10) .
K21 O203 2.8488(10) .
K21 O204 2.7787(11) .
K21 O205 2.8426(10) .
K21 O206 2.7758(10) .
K21 N201 3.0720(12) .
K21 N202 3.0505(12) .
O201 C202 1.4214(18) .
O201 C203 1.4242(16) .
O202 C204 1.4254(18) .
O202 C205 1.4277(18) .
O203 C208 1.4230(18) .
O203 C209 1.4245(18) .
O204 C210 1.4211(17) .
O204 C211 1.4260(18) .
O205 C214 1.4230(17) .
O205 C215 1.4268(17) .
O206 C216 1.4200(17) .
O206 C217 1.4245(18) .
N201 C201 1.4729(18) .
N201 C207 1.4702(18) .
N201 C213 1.4728(19) .
N202 C206 1.4691(18) .
N202 C212 1.4661(19) .
N202 C218 1.467(2) .
C201 H20A 0.9700 .
C201 H20B 0.9700 .
C201 C202 1.5111(19) .
C202 H20C 0.9700 .
C202 H20D 0.9700 .
C203 H20E 0.9700 .
C203 H20F 0.9700 .
C203 C204 1.496(2) .
C204 H20G 0.9700 .
C204 H20H 0.9700 .
C205 H20I 0.9700 .
C205 H20J 0.9700 .
C205 C206 1.504(2) .
C206 H20K 0.9700 .
C206 H20L 0.9700 .
C207 H20M 0.9700 .
C207 H20N 0.9700 .
C207 C208 1.508(2) .
C208 H20O 0.9700 .
C208 H20P 0.9700 .
C209 H20Q 0.9700 .
C209 H20R 0.9700 .
C209 C210 1.494(2) .
C210 H21A 0.9700 .
C210 H21B 0.9700 .
C211 H21C 0.9700 .
C211 H21D 0.9700 .
C211 C212 1.507(2) .
C212 H21E 0.9700 .
C212 H21F 0.9700 .
C213 H21G 0.9700 .
C213 H21H 0.9700 .
C213 C214 1.505(2) .
C214 H21I 0.9700 .
C214 H21J 0.9700 .
C215 H21K 0.9700 .
C215 H21L 0.9700 .
C215 C216 1.491(2) .
C216 H21M 0.9700 .
C216 H21N 0.9700 .
C217 H21O 0.9700 .
C217 H21P 0.9700 .
C217 C218 1.503(2) .
C218 H21Q 0.9700 .
C218 H21R 0.9700 .
